data_9009951
loop_
_publ_author_name
'Belovitskaya Yu, V.'
'Pekov, I. V.'
'Kabalov Yu, K.'

_publ_section_title
;
 Refinement of the crystal structures of low-rare-earth
 and "typical" burbankites by the Rietveld method
 Sample: B-108
 Note: x02 adjusted to satisfy symmetry constraints
;
_journal_name_full 'Crystallography Reports'
_journal_page_first 26
_journal_page_last 29
_journal_paper_doi 10.1134/1.171131
_journal_volume 45
_journal_year 2000
_chemical_compound_source 'Khibiny Massif, Kola Peninsula, Russia'
_chemical_formula_sum 'C5 Ba0.318 Ca0.834 Ce0.222 La0.114 Na2.184 Nd0.048 O15 Pr0.018 Sr1.899 Y0.03'
_chemical_name_mineral Burbankite
_space_group_IT_number 186
_symmetry_space_group_name_Hall 'P 6c -2c'
_symmetry_space_group_name_H-M 'P 63 m c'
_cell_angle_alpha 90
_cell_angle_beta 90
_cell_angle_gamma 120
_cell_formula_units_Z 2
_cell_length_a 10.5313
_cell_length_b 10.5313
_cell_length_c 6.4829
_cell_volume 622.679
_database_code_amcsd 0012365
_exptl_crystal_density_diffrn 3.482
_cod_original_formula_sum 'Na2.184 Ca.834 Y.03 Sr1.899 Ba.318 Ce.222 La.114 Nd.048 Pr.018 C5 O15'
_cod_database_code 9009951

loop_
_space_group_symop_operation_xyz
x,y,z
-x,-x+y,1/2+z
x-y,x,1/2+z
-y,-x,z
-y,x-y,z
x-y,-y,1/2+z
-x,-y,1/2+z
x,x-y,z
-x+y,-x,z
y,x,1/2+z
y,-x+y,1/2+z
-x+y,y,z

loop_
_atom_site_aniso_label
_atom_site_aniso_U_11
_atom_site_aniso_U_22
_atom_site_aniso_U_33
_atom_site_aniso_U_12
_atom_site_aniso_U_13
_atom_site_aniso_U_23
NaA 0.02528 0.02528 0.02342 0.00000 0.00899 -0.00899
CaA 0.02528 0.02528 0.02342 0.00000 0.00899 -0.00899
YA 0.02528 0.02528 0.02342 0.00000 0.00899 -0.00899
SrB 0.00885 0.00885 0.01938 0.00421 0.00300 -0.00300
BaB 0.00885 0.00885 0.01938 0.00421 0.00300 -0.00300
CeB 0.00885 0.00885 0.01938 0.00421 0.00300 -0.00300
LaB 0.00885 0.00885 0.01938 0.00421 0.00300 -0.00300
NdB 0.00885 0.00885 0.01938 0.00421 0.00300 -0.00300
PrB 0.00885 0.00885 0.01938 0.00421 0.00300 -0.00300
CaB 0.00885 0.00885 0.01938 0.00421 0.00300 -0.00300

loop_
_atom_site_label
_atom_site_fract_x
_atom_site_fract_y
_atom_site_fract_z
_atom_site_occupancy
_atom_site_U_iso_or_equiv
_atom_site_type_symbol
_atom_site_attached_hydrogens
NaA 0.52370 0.47630 0.31900 0.72800 0.02153 Na 0
CaA 0.52370 0.47630 0.31900 0.23100 0.02153 Ca 0
YA 0.52370 0.47630 0.31900 0.01000 0.02153 Y 0
SrB 0.84100 0.15900 0.00000 0.63300 0.01115 Sr 0
BaB 0.84100 0.15900 0.00000 0.10600 0.01115 Ba 0
CeB 0.84100 0.15900 0.00000 0.07400 0.01115 Ce 0
LaB 0.84100 0.15900 0.00000 0.03800 0.01115 La 0
NdB 0.84100 0.15900 0.00000 0.01600 0.01115 Nd 0
PrB 0.84100 0.15900 0.00000 0.00600 0.01115 Pr 0
CaB 0.84100 0.15900 0.00000 0.04700 0.01115 Ca 0
C1 0.79900 0.20100 0.53000 1.00000 0.03420 C 0
C2 0.00000 0.00000 0.85000 1.00000 0.02533 C 0
C3 0.33333 0.66667 0.49000 1.00000 0.02533 C 0
O1 0.37600 0.08800 0.62800 1.00000 0.02026 O 0
O2 0.93000 0.07000 0.35200 1.00000 0.03673 O 0
O3 0.40600 0.59400 0.49000 1.00000 0.02153 O 0
O4 0.77000 0.23000 0.35800 1.00000 0.03926 O 0

loop_
_cod_changelog_entry_id
_cod_changelog_entry_author
_cod_changelog_entry_date
_cod_changelog_entry_text
1
;cod-tools version 3.8.0
Id: cif_guess_AMCSD_atom_types 9581 2023-05-17 12:35:41Z saulius
;
2023-05-23T09:17:36+03:00
;Derived atom types and hydrogen counts
from atom names that follow the AMCSD naming convention
(Wat == water, O-H == hydroxyl).
;

loop_
_cod_related_entry_id
_cod_related_entry_database
_cod_related_entry_code
1 AMCSD 0012365
